data_4110775
loop_
_publ_author_name
'Haile Zhang'
'Maria Mifsud'
'Fujie Tanaka'
'Carlos F. Barbas'

_publ_section_title
;
 3-Pyrrolidinecarboxylic Acid for Direct Catalytic
 Asymmetricanti-Mannich-Type Reactions of Unmodified Ketones
;
_journal_name_full 'Journal of the American Chemical Society'
_journal_page_first 9630
_journal_page_last 9631
_journal_paper_doi 10.1021/ja062950b
_journal_volume 128
_journal_year 2006
_chemical_formula_sum 'C15 H21 N O4'
_chemical_formula_weight 279.33
_chemical_name_systematic
; 
 ? 
;
_space_group_IT_number 19
_symmetry_cell_setting orthorhombic
_symmetry_space_group_name_Hall 'P 2ac 2ab'
_symmetry_space_group_name_H-M 'P 21 21 21'
_atom_sites_solution_hydrogens geom
_atom_sites_solution_primary direct
_atom_sites_solution_secondary difmap
_audit_creation_method SHELXL-97
_cell_angle_alpha 90.00
_cell_angle_beta 90.00
_cell_angle_gamma 90.00
_cell_formula_units_Z 4
_cell_length_a 5.3458(11)
_cell_length_b 15.312(3)
_cell_length_c 18.622(4)
_cell_measurement_reflns_used 3939
_cell_measurement_temperature 296(2)
_cell_measurement_theta_max 23.80
_cell_measurement_theta_min 2.56
_cell_volume 1524.3(5)
_computing_cell_refinement 'Bruker SAINT+'
_computing_data_collection 'Bruker SMART'
_computing_data_reduction 'Bruker SAINT+'
_computing_molecular_graphics 'Bruker SHELXTL'
_computing_publication_material 'Bruker SHELXTL'
_computing_structure_refinement 'SHELXL-97 (Sheldrick, 1997)'
_computing_structure_solution 'SHELXS-97 (Sheldrick, 1997)'
_diffrn_ambient_temperature 296(2)
_diffrn_measured_fraction_theta_full 0.998
_diffrn_measured_fraction_theta_max 0.998
_diffrn_measurement_device_type 'CCD area detector'
_diffrn_measurement_method 'phi and omega scans'
_diffrn_radiation_monochromator graphite
_diffrn_radiation_source 'fine-focus sealed tube'
_diffrn_radiation_type MoK\a
_diffrn_radiation_wavelength 0.71073
_diffrn_reflns_av_R_equivalents 0.0340
_diffrn_reflns_av_sigmaI/netI 0.0292
_diffrn_reflns_limit_h_max 6
_diffrn_reflns_limit_h_min -6
_diffrn_reflns_limit_k_max 18
_diffrn_reflns_limit_k_min -18
_diffrn_reflns_limit_l_max 22
_diffrn_reflns_limit_l_min -21
_diffrn_reflns_number 11267
_diffrn_reflns_theta_full 24.99
_diffrn_reflns_theta_max 24.99
_diffrn_reflns_theta_min 1.72
_diffrn_standards_decay_% 1
_exptl_absorpt_coefficient_mu 0.088
_exptl_absorpt_correction_T_max 0.9895
_exptl_absorpt_correction_T_min 0.2722
_exptl_absorpt_correction_type multi-scan
_exptl_absorpt_process_details 'SADABS (Sheldrick, 1999)'
_exptl_crystal_colour colorless
_exptl_crystal_density_diffrn 1.217
_exptl_crystal_density_meas 0
_exptl_crystal_description Parallelepiped
_exptl_crystal_F_000 600
_exptl_crystal_size_max 20.00
_exptl_crystal_size_mid 0.24
_exptl_crystal_size_min 0.12
_refine_diff_density_max 0.209
_refine_diff_density_min -0.132
_refine_diff_density_rms 0.031
_refine_ls_abs_structure_details 'Flack H D (1983), Acta Cryst. A39, 876-881'
_refine_ls_abs_structure_Flack -0.4(19)
_refine_ls_extinction_method none
_refine_ls_goodness_of_fit_ref 1.042
_refine_ls_hydrogen_treatment constr
_refine_ls_matrix_type full
_refine_ls_number_parameters 185
_refine_ls_number_reflns 2690
_refine_ls_number_restraints 0
_refine_ls_restrained_S_all 1.042
_refine_ls_R_factor_all 0.0653
_refine_ls_R_factor_gt 0.0508
_refine_ls_shift/su_max 0.001
_refine_ls_shift/su_mean 0.000
_refine_ls_structure_factor_coef Fsqd
_refine_ls_weighting_details 'calc w=1/[\s^2^(Fo^2^)+(0.0643P)^2^+0.2450P] where P=(Fo^2^+2Fc^2^)/3'
_refine_ls_weighting_scheme calc
_refine_ls_wR_factor_gt 0.1226
_refine_ls_wR_factor_ref 0.1313
_reflns_number_gt 2170
_reflns_number_total 2690
_reflns_threshold_expression >2sigma(I)
_cod_data_source_file ja062950bsi20060505_030030.cif
_cod_data_source_block zpnp
_cod_database_code 4110775

loop_
_symmetry_equiv_pos_as_xyz
'x, y, z'
'-x+1/2, -y, z+1/2'
'-x, y+1/2, -z+1/2'
'x+1/2, -y+1/2, -z'

loop_
_atom_site_label
_atom_site_type_symbol
_atom_site_fract_x
_atom_site_fract_y
_atom_site_fract_z
_atom_site_U_iso_or_equiv
_atom_site_adp_type
_atom_site_occupancy
_atom_site_symmetry_multiplicity
_atom_site_calc_flag
_atom_site_refinement_flags
O1 O -0.0779(4) 0.05087(13) 0.73398(13) 0.0788(6) Uani 1 1 d .
O2 O 0.6087(5) 0.24506(17) 0.85059(15) 0.1067(9) Uani 1 1 d .
O3 O 0.2317(4) 0.30403(16) 0.85044(12) 0.0859(7) Uani 1 1 d .
O4 O 0.5611(5) 0.43125(14) 0.50891(11) 0.0839(7) Uani 1 1 d .
N1 N 0.4488(4) 0.16971(14) 0.71486(12) 0.0590(6) Uani 1 1 d .
H1A H 0.5236 0.1207 0.7080 0.071 Uiso 1 1 calc R
C1 C 0.2374(7) -0.05483(19) 0.74411(19) 0.0809(10) Uani 1 1 d .
H1C H 0.1291 -0.0880 0.7134 0.097 Uiso 1 1 calc R
H1D H 0.2636 -0.0861 0.7882 0.097 Uiso 1 1 calc R
H1E H 0.3951 -0.0459 0.7206 0.097 Uiso 1 1 calc R
C2 C 0.1211(5) 0.03070(17) 0.75982(14) 0.0543(7) Uani 1 1 d .
C3 C 0.2551(5) 0.09105(17) 0.81226(15) 0.0571(7) Uani 1 1 d .
H3 H 0.4204 0.0665 0.8228 0.069 Uiso 1 1 calc R
C4 C 0.1048(7) 0.0958(2) 0.88207(16) 0.0767(9) Uani 1 1 d .
H4A H 0.0838 0.0380 0.9012 0.092 Uiso 1 1 calc R
H4B H -0.0563 0.1209 0.8726 0.092 Uiso 1 1 calc R
H4C H 0.1926 0.1313 0.9163 0.092 Uiso 1 1 calc R
C5 C 0.2897(5) 0.18092(16) 0.77686(14) 0.0535(6) Uani 1 1 d .
H5 H 0.1261 0.2023 0.7609 0.064 Uiso 1 1 calc R
C6 C 0.3980(5) 0.24535(18) 0.83010(16) 0.0616(7) Uani 1 1 d .
C7 C 0.2998(8) 0.3681(3) 0.9047(2) 0.1093(14) Uani 1 1 d .
H7A H 0.4727 0.3596 0.9189 0.131 Uiso 1 1 calc R
H7B H 0.2835 0.4265 0.8851 0.131 Uiso 1 1 calc R
C8 C 0.1419(9) 0.3590(3) 0.9653(2) 0.1292(17) Uani 1 1 d .
H8A H 0.1897 0.3080 0.9919 0.155 Uiso 1 1 calc R
H8B H -0.0284 0.3531 0.9496 0.155 Uiso 1 1 calc R
H8C H 0.1572 0.4096 0.9953 0.155 Uiso 1 1 calc R
C9 C 0.4828(5) 0.23838(16) 0.66548(14) 0.0508(6) Uani 1 1 d .
C10 C 0.6815(5) 0.23519(19) 0.61745(17) 0.0660(8) Uani 1 1 d .
H10 H 0.7959 0.1896 0.6209 0.079 Uiso 1 1 calc R
C11 C 0.7145(5) 0.2976(2) 0.56470(16) 0.0667(8) Uani 1 1 d .
H11 H 0.8490 0.2936 0.5332 0.080 Uiso 1 1 calc R
C12 C 0.5493(5) 0.36528(18) 0.55891(15) 0.0600(7) Uani 1 1 d .
C13 C 0.3509(6) 0.36970(18) 0.60730(15) 0.0637(7) Uani 1 1 d .
H13 H 0.2378 0.4157 0.6041 0.076 Uiso 1 1 calc R
C14 C 0.3193(5) 0.30741(18) 0.65963(15) 0.0581(7) Uani 1 1 d .
H14 H 0.1859 0.3120 0.6915 0.070 Uiso 1 1 calc R
C15 C 0.7486(8) 0.4253(3) 0.45587(19) 0.0975(12) Uani 1 1 d .
H15A H 0.7324 0.3708 0.4308 0.117 Uiso 1 1 calc R
H15B H 0.9102 0.4283 0.4782 0.117 Uiso 1 1 calc R
H15C H 0.7308 0.4727 0.4225 0.117 Uiso 1 1 calc R

loop_
_atom_site_aniso_label
_atom_site_aniso_U_11
_atom_site_aniso_U_22
_atom_site_aniso_U_33
_atom_site_aniso_U_23
_atom_site_aniso_U_13
_atom_site_aniso_U_12
O1 0.0608(13) 0.0711(13) 0.1046(16) -0.0136(12) -0.0270(12) 0.0097(10)
O2 0.0719(15) 0.0999(18) 0.148(2) -0.0352(17) -0.0444(16) 0.0051(14)
O3 0.0653(12) 0.0930(15) 0.0995(16) -0.0450(13) 0.0007(12) -0.0021(13)
O4 0.1028(17) 0.0793(14) 0.0697(13) 0.0110(11) 0.0193(13) 0.0059(12)
N1 0.0540(13) 0.0482(11) 0.0749(14) -0.0038(11) 0.0040(12) 0.0069(10)
C1 0.087(2) 0.0576(16) 0.098(2) -0.0088(16) -0.021(2) 0.0120(16)
C2 0.0514(16) 0.0515(14) 0.0599(16) 0.0059(13) -0.0044(14) -0.0014(13)
C3 0.0490(15) 0.0556(15) 0.0667(17) 0.0039(13) -0.0112(14) 0.0003(13)
C4 0.092(2) 0.0749(19) 0.0631(17) 0.0085(15) -0.0072(18) -0.0093(18)
C5 0.0455(13) 0.0518(14) 0.0630(15) 0.0000(12) -0.0053(13) 0.0028(11)
C6 0.0537(16) 0.0577(16) 0.0733(17) -0.0016(15) -0.0018(15) -0.0035(14)
C7 0.102(3) 0.120(3) 0.106(3) -0.049(3) 0.010(2) -0.022(3)
C8 0.135(4) 0.158(4) 0.095(3) -0.037(3) -0.004(3) 0.004(3)
C9 0.0416(13) 0.0509(14) 0.0598(14) -0.0109(12) -0.0080(12) -0.0014(11)
C10 0.0475(15) 0.0637(17) 0.087(2) -0.0051(15) 0.0080(15) 0.0077(13)
C11 0.0576(16) 0.0701(17) 0.0723(18) -0.0066(16) 0.0162(15) -0.0032(15)
C12 0.0647(17) 0.0588(15) 0.0564(15) -0.0079(14) -0.0017(14) -0.0037(14)
C13 0.0675(18) 0.0556(15) 0.0681(17) 0.0009(14) 0.0038(15) 0.0149(14)
C14 0.0497(15) 0.0612(16) 0.0634(16) -0.0044(14) 0.0043(13) 0.0072(13)
C15 0.122(3) 0.099(3) 0.072(2) 0.0075(19) 0.020(2) -0.009(2)

loop_
_atom_type_symbol
_atom_type_description
_atom_type_scat_dispersion_real
_atom_type_scat_dispersion_imag
_atom_type_scat_source
C C 0.0033 0.0016 'International Tables Vol C Tables 4.2.6.8 and 6.1.1.4'
H H 0.0000 0.0000 'International Tables Vol C Tables 4.2.6.8 and 6.1.1.4'
N N 0.0061 0.0033 'International Tables Vol C Tables 4.2.6.8 and 6.1.1.4'
O O 0.0106 0.0060 'International Tables Vol C Tables 4.2.6.8 and 6.1.1.4'

loop_
_geom_angle_atom_site_label_1
_geom_angle_atom_site_label_2
_geom_angle_atom_site_label_3
_geom_angle
C6 O3 C7 119.3(3)
C12 O4 C15 117.4(3)
C9 N1 C5 120.6(2)
O1 C2 C1 121.2(3)
O1 C2 C3 121.0(2)
C1 C2 C3 117.8(2)
C2 C3 C4 109.1(2)
C2 C3 C5 109.0(2)
C4 C3 C5 112.7(2)
N1 C5 C6 112.1(2)
N1 C5 C3 107.9(2)
C6 C5 C3 110.4(2)
O2 C6 O3 123.3(3)
O2 C6 C5 124.7(3)
O3 C6 C5 112.0(2)
C8 C7 O3 109.7(3)
C14 C9 C10 117.5(3)
C14 C9 N1 122.9(2)
C10 C9 N1 119.5(2)
C11 C10 C9 122.0(3)
C12 C11 C10 119.9(3)
C11 C12 O4 125.5(3)
C11 C12 C13 118.6(3)
O4 C12 C13 115.9(3)
C14 C13 C12 121.2(3)
C13 C14 C9 120.8(2)

loop_
_geom_bond_atom_site_label_1
_geom_bond_atom_site_label_2
_geom_bond_distance
O1 C2 1.208(3)
O2 C6 1.189(3)
O3 C6 1.319(3)
O3 C7 1.455(4)
O4 C12 1.375(3)
O4 C15 1.410(4)
N1 C9 1.408(3)
N1 C5 1.444(3)
C1 C2 1.479(4)
C2 C3 1.523(4)
C3 C4 1.530(4)
C3 C5 1.537(4)
C5 C6 1.514(4)
C7 C8 1.416(5)
C9 C14 1.376(4)
C9 C10 1.390(4)
C10 C11 1.382(4)
C11 C12 1.366(4)
C12 C13 1.393(4)
C13 C14 1.374(4)

loop_
_geom_torsion_atom_site_label_1
_geom_torsion_atom_site_label_2
_geom_torsion_atom_site_label_3
_geom_torsion_atom_site_label_4
_geom_torsion
O1 C2 C3 C4 68.0(3)
C1 C2 C3 C4 -109.5(3)
O1 C2 C3 C5 -55.4(3)
C1 C2 C3 C5 127.2(3)
C9 N1 C5 C6 -68.0(3)
C9 N1 C5 C3 170.3(2)
C2 C3 C5 N1 -63.1(3)
C4 C3 C5 N1 175.8(2)
C2 C3 C5 C6 174.1(2)
C4 C3 C5 C6 53.0(3)
C7 O3 C6 O2 -4.9(5)
C7 O3 C6 C5 176.5(3)
N1 C5 C6 O2 -47.3(4)
C3 C5 C6 O2 73.0(4)
N1 C5 C6 O3 131.2(2)
C3 C5 C6 O3 -108.5(3)
C6 O3 C7 C8 -119.0(4)
C5 N1 C9 C14 -20.1(4)
C5 N1 C9 C10 163.5(2)
C14 C9 C10 C11 -1.0(4)
N1 C9 C10 C11 175.6(3)
C9 C10 C11 C12 0.3(4)
C10 C11 C12 O4 -179.9(3)
C10 C11 C12 C13 0.5(4)
C15 O4 C12 C11 4.9(4)
C15 O4 C12 C13 -175.4(3)
C11 C12 C13 C14 -0.4(4)
O4 C12 C13 C14 179.9(3)
C12 C13 C14 C9 -0.3(4)
C10 C9 C14 C13 1.1(4)
N1 C9 C14 C13 -175.4(3)
